data_7005974
loop_
_publ_author_name
'Chong, Siew Huay'
'Henderson, William'
'Hor, T. S. Andy'

_publ_section_title
;
 Stable diplatinum complexes with functional thiolato bridges from
 dialkylation of [Pt2(mu-S)2(P-P)2] [P-P=2 x PPh3, Ph2P(CH2)3PPh2].
;
_journal_issue 36
_journal_name_full 'Dalton transactions (Cambridge, England : 2003)'
_journal_page_first 4008
_journal_page_last 4016
_journal_paper_doi 10.1039/b707526j
_journal_year 2007
_chemical_formula_sum 'C83 H79 Cl4 F6 O2.5 P5 Pt2 S2'
_chemical_formula_weight 1981.41
_chemical_name_systematic
;
?
;
_space_group_IT_number 2
_symmetry_cell_setting triclinic
_symmetry_space_group_name_Hall '-P 1'
_symmetry_space_group_name_H-M 'P -1'
_atom_sites_solution_hydrogens geom
_atom_sites_solution_primary direct
_atom_sites_solution_secondary difmap
_audit_creation_method SHELXL-97
_cell_angle_alpha 81.118(2)
_cell_angle_beta 85.273(2)
_cell_angle_gamma 61.710(2)
_cell_formula_units_Z 2
_cell_length_a 13.5370(11)
_cell_length_b 14.0622(12)
_cell_length_c 24.080(2)
_cell_measurement_reflns_used 5648
_cell_measurement_temperature 223(2)
_cell_measurement_theta_max 25.62
_cell_measurement_theta_min 2.43
_cell_volume 3987.7(6)
_computing_cell_refinement 'Bruker SMART'
_computing_data_collection 'Bruker SMART'
_computing_data_reduction 'Bruker SAINT'
_computing_molecular_graphics 'Bruker SHELXTL'
_computing_publication_material 'Bruker SHELXTL'
_computing_structure_refinement 'SHELXL-97 (Sheldrick, 1997)'
_computing_structure_solution 'SHELXS-97 (Sheldrick, 1990)'
_diffrn_ambient_temperature 223(2)
_diffrn_measured_fraction_theta_full 0.999
_diffrn_measured_fraction_theta_max 0.999
_diffrn_measurement_device_type 'CCD area detector'
_diffrn_measurement_method 'phi and omega scans'
_diffrn_radiation_monochromator graphite
_diffrn_radiation_source 'fine-focus sealed tube'
_diffrn_radiation_type MoK\a
_diffrn_radiation_wavelength 0.71073
_diffrn_reflns_av_R_equivalents 0.0486
_diffrn_reflns_av_sigmaI/netI 0.0554
_diffrn_reflns_limit_h_max 17
_diffrn_reflns_limit_h_min -17
_diffrn_reflns_limit_k_max 18
_diffrn_reflns_limit_k_min -18
_diffrn_reflns_limit_l_max 31
_diffrn_reflns_limit_l_min -31
_diffrn_reflns_number 51960
_diffrn_reflns_theta_full 27.50
_diffrn_reflns_theta_max 27.50
_diffrn_reflns_theta_min 1.66
_exptl_absorpt_coefficient_mu 3.853
_exptl_absorpt_correction_T_max 0.6993
_exptl_absorpt_correction_T_min 0.2820
_exptl_absorpt_correction_type 'Sadab, (Sheldrick 2001)'
_exptl_crystal_colour YELLOW
_exptl_crystal_density_diffrn 1.650
_exptl_crystal_density_meas 0
_exptl_crystal_density_method 'not measured'
_exptl_crystal_description BLOCK
_exptl_crystal_F_000 1964
_exptl_crystal_size_max 0.44
_exptl_crystal_size_mid 0.22
_exptl_crystal_size_min 0.10
_refine_diff_density_max 3.732
_refine_diff_density_min -1.801
_refine_diff_density_rms 0.181
_refine_ls_extinction_method none
_refine_ls_goodness_of_fit_ref 1.043
_refine_ls_hydrogen_treatment mixed
_refine_ls_matrix_type full
_refine_ls_number_parameters 949
_refine_ls_number_reflns 18308
_refine_ls_number_restraints 0
_refine_ls_restrained_S_all 1.043
_refine_ls_R_factor_all 0.0627
_refine_ls_R_factor_gt 0.0475
_refine_ls_shift/su_max 0.002
_refine_ls_shift/su_mean 0.000
_refine_ls_structure_factor_coef Fsqd
_refine_ls_weighting_details 'calc w=1/[\s^2^(Fo^2^)+(0.0763P)^2^+0.3551P] where P=(Fo^2^+2Fc^2^)/3'
_refine_ls_weighting_scheme calc
_refine_ls_wR_factor_gt 0.1192
_refine_ls_wR_factor_ref 0.1265
_reflns_number_gt 14637
_reflns_number_total 18308
_reflns_threshold_expression >2sigma(I)
_cod_data_source_file b707526j.txt
_cod_data_source_block 5251
_cod_depositor_comments
;
The following automatic conversions were performed:
'_symmetry_cell_setting' value 'Triclinic' changed to 'triclinic'
according to '/home/saulius/struct/CIF-dictionaries/cif_core.dic'
dictionary named 'cif_core.dic' version 2.4.1 from 2010-06-29.

Automatic conversion script
Id: cif_fix_enum 1527 2010-12-29 10:47:43Z saulius 
;
_cod_original_sg_symbol_H-M P-1
_cod_original_formula_sum 'C83 H79 Cl4 F6 O2.50 P5 Pt2 S2'
_cod_database_code 7005974

loop_
_symmetry_equiv_pos_as_xyz
'x, y, z'
'-x, -y, -z'

loop_
_atom_site_label
_atom_site_type_symbol
_atom_site_fract_x
_atom_site_fract_y
_atom_site_fract_z
_atom_site_U_iso_or_equiv
_atom_site_adp_type
_atom_site_occupancy
_atom_site_symmetry_multiplicity
_atom_site_calc_flag
_atom_site_refinement_flags
_atom_site_disorder_assembly
_atom_site_disorder_group
Pt1 Pt 0.819856(16) 0.113861(15) 0.274012(8) 0.02093(6) Uani 1 1 d . . .
Pt2 Pt 0.799080(17) 0.338100(15) 0.193256(8) 0.02205(6) Uani 1 1 d . . .
S1 S 0.92285(11) 0.21252(10) 0.26403(6) 0.0253(3) Uani 1 1 d . . .
S2 S 0.78457(12) 0.18416(11) 0.17984(6) 0.0270(3) Uani 1 1 d . . .
P1 P 0.86685(12) 0.06886(11) 0.36757(6) 0.0250(3) Uani 1 1 d . . .
P2 P 0.72731(12) 0.01587(11) 0.27187(6) 0.0235(3) Uani 1 1 d . . .
P3 P 0.66480(12) 0.42518(11) 0.12509(6) 0.0260(3) Uani 1 1 d . . .
P4 P 0.81996(12) 0.47923(11) 0.21834(6) 0.0254(3) Uani 1 1 d . . .
C1 C 1.0482(5) 0.1207(5) 0.2259(3) 0.0355(13) Uani 1 1 d . . .
H1A H 1.0901 0.0524 0.2505 0.043 Uiso 1 1 calc R . .
H1B H 1.0242 0.1036 0.1931 0.043 Uiso 1 1 calc R . .
C2 C 1.1236(5) 0.1705(5) 0.2067(3) 0.0358(13) Uani 1 1 d . . .
C3 C 1.2171(5) 0.1441(6) 0.2362(3) 0.0446(16) Uani 1 1 d . . .
H3 H 1.2351 0.0938 0.2691 0.053 Uiso 1 1 calc R . .
C4 C 1.2860(6) 0.1918(7) 0.2174(4) 0.059(2) Uani 1 1 d . . .
H4 H 1.3512 0.1722 0.2374 0.071 Uiso 1 1 calc R . .
C5 C 1.2594(6) 0.2668(6) 0.1702(3) 0.0551(19) Uani 1 1 d . . .
H5 H 1.3049 0.3001 0.1584 0.066 Uiso 1 1 calc R . .
C6 C 1.1663(6) 0.2932(6) 0.1404(3) 0.0515(18) Uani 1 1 d . . .
H6 H 1.1483 0.3439 0.1076 0.062 Uiso 1 1 calc R . .
C7 C 1.0984(5) 0.2450(5) 0.1584(3) 0.0408(15) Uani 1 1 d . . .
H7 H 1.0346 0.2632 0.1376 0.049 Uiso 1 1 calc R . .
C1A C 0.7979(5) 0.1864(4) 0.4055(2) 0.0281(12) Uani 1 1 d . . .
C2A C 0.8210(5) 0.1747(5) 0.4623(2) 0.0373(14) Uani 1 1 d . . .
H2A H 0.8738 0.1072 0.4805 0.045 Uiso 1 1 calc R . .
C3A C 0.7655(6) 0.2638(5) 0.4920(3) 0.0447(16) Uani 1 1 d . . .
H3A H 0.7815 0.2570 0.5301 0.054 Uiso 1 1 calc R . .
C4A C 0.6855(6) 0.3637(5) 0.4647(3) 0.0472(17) Uani 1 1 d . . .
H4A H 0.6482 0.4242 0.4845 0.057 Uiso 1 1 calc R . .
C5A C 0.6619(5) 0.3733(5) 0.4095(3) 0.0400(15) Uani 1 1 d . . .
H5A H 0.6060 0.4396 0.3920 0.048 Uiso 1 1 calc R . .
C6A C 0.7193(5) 0.2866(4) 0.3792(2) 0.0326(13) Uani 1 1 d . . .
H6A H 0.7051 0.2954 0.3407 0.039 Uiso 1 1 calc R . .
C1B C 1.0176(5) 0.0167(4) 0.3732(2) 0.0277(12) Uani 1 1 d . . .
C2B C 1.0871(5) -0.0763(5) 0.3482(3) 0.0361(13) Uani 1 1 d . . .
H2B H 1.0550 -0.1058 0.3273 0.043 Uiso 1 1 calc R . .
C3B C 1.2012(5) -0.1257(5) 0.3534(3) 0.0417(15) Uani 1 1 d . . .
H3B H 1.2470 -0.1892 0.3370 0.050 Uiso 1 1 calc R . .
C4B C 1.2486(6) -0.0811(6) 0.3832(3) 0.0507(18) Uani 1 1 d . . .
H4B H 1.3268 -0.1153 0.3877 0.061 Uiso 1 1 calc R . .
C5B C 1.1822(6) 0.0119(6) 0.4061(3) 0.0505(18) Uani 1 1 d . . .
H5B H 1.2151 0.0429 0.4254 0.061 Uiso 1 1 calc R . .
C6B C 1.0674(5) 0.0613(5) 0.4011(3) 0.0382(14) Uani 1 1 d . . .
H6B H 1.0225 0.1259 0.4169 0.046 Uiso 1 1 calc R . .
C1C C 0.8395(5) -0.0314(5) 0.4152(2) 0.0301(12) Uani 1 1 d . . .
C2C C 0.9228(6) -0.1357(5) 0.4328(3) 0.0397(15) Uani 1 1 d . . .
H2C H 0.9975 -0.1570 0.4212 0.048 Uiso 1 1 calc R . .
C3C C 0.8960(7) -0.2088(6) 0.4677(3) 0.0496(18) Uani 1 1 d . . .
H3C H 0.9526 -0.2795 0.4796 0.060 Uiso 1 1 calc R . .
C4C C 0.7854(7) -0.1772(6) 0.4849(3) 0.0522(19) Uani 1 1 d . . .
H4C H 0.7670 -0.2269 0.5082 0.063 Uiso 1 1 calc R . .
C5C C 0.7036(6) -0.0742(6) 0.4680(3) 0.0458(16) Uani 1 1 d . . .
H5C H 0.6291 -0.0528 0.4801 0.055 Uiso 1 1 calc R . .
C6C C 0.7299(6) -0.0015(5) 0.4334(2) 0.0378(14) Uani 1 1 d . . .
H6C H 0.6729 0.0692 0.4220 0.045 Uiso 1 1 calc R . .
C1D C 0.8190(5) -0.1268(4) 0.2969(2) 0.0292(12) Uani 1 1 d . . .
C2D C 0.9271(5) -0.1703(5) 0.2747(3) 0.0366(14) Uani 1 1 d . . .
H2D H 0.9492 -0.1267 0.2486 0.044 Uiso 1 1 calc R . .
C3D C 1.0024(6) -0.2786(5) 0.2911(3) 0.0480(18) Uani 1 1 d . . .
H3D H 1.0752 -0.3081 0.2757 0.058 Uiso 1 1 calc R . .
C4D C 0.9729(7) -0.3422(5) 0.3289(3) 0.054(2) Uani 1 1 d . . .
H4D H 1.0250 -0.4153 0.3401 0.065 Uiso 1 1 calc R . .
C5D C 0.8661(7) -0.2994(5) 0.3510(3) 0.054(2) Uani 1 1 d . . .
H5D H 0.8457 -0.3440 0.3773 0.065 Uiso 1 1 calc R . .
C6D C 0.7880(6) -0.1926(5) 0.3356(3) 0.0396(15) Uani 1 1 d . . .
H6D H 0.7150 -0.1647 0.3510 0.048 Uiso 1 1 calc R . .
C1E C 0.6840(4) 0.0111(4) 0.2027(2) 0.0260(11) Uani 1 1 d . . .
C2E C 0.7372(5) -0.0814(5) 0.1756(3) 0.0357(13) Uani 1 1 d . . .
H2E H 0.7989 -0.1436 0.1925 0.043 Uiso 1 1 calc R . .
C3E C 0.7008(6) -0.0829(6) 0.1246(3) 0.0463(17) Uani 1 1 d . . .
H3E H 0.7364 -0.1466 0.1072 0.056 Uiso 1 1 calc R . .
C4E C 0.6127(6) 0.0078(6) 0.0989(3) 0.0467(17) Uani 1 1 d . . .
H4E H 0.5884 0.0069 0.0636 0.056 Uiso 1 1 calc R . .
C5E C 0.5596(6) 0.1002(6) 0.1248(3) 0.0503(18) Uani 1 1 d . . .
H5E H 0.4986 0.1624 0.1073 0.060 Uiso 1 1 calc R . .
C6E C 0.5952(5) 0.1021(5) 0.1761(3) 0.0360(14) Uani 1 1 d . . .
H6E H 0.5588 0.1659 0.1934 0.043 Uiso 1 1 calc R . .
C1F C 0.5952(4) 0.0641(5) 0.3102(2) 0.0276(12) Uani 1 1 d . . .
C2F C 0.5355(5) 0.0057(5) 0.3181(3) 0.0407(15) Uani 1 1 d . . .
H2F H 0.5625 -0.0598 0.3028 0.049 Uiso 1 1 calc R . .
C3F C 0.4360(6) 0.0440(7) 0.3486(3) 0.058(2) Uani 1 1 d . . .
H3F H 0.3969 0.0031 0.3549 0.069 Uiso 1 1 calc R . .
C4F C 0.3939(6) 0.1414(7) 0.3698(3) 0.057(2) Uani 1 1 d . . .
H4F H 0.3269 0.1663 0.3910 0.068 Uiso 1 1 calc R . .
C5F C 0.4498(6) 0.2019(6) 0.3600(3) 0.0471(17) Uani 1 1 d . . .
H5F H 0.4194 0.2701 0.3730 0.056 Uiso 1 1 calc R . .
C6F C 0.5514(5) 0.1629(5) 0.3308(2) 0.0351(13) Uani 1 1 d . . .
H6F H 0.5905 0.2039 0.3251 0.042 Uiso 1 1 calc R . .
C1G C 0.6992(5) 0.3401(5) 0.0692(2) 0.0307(12) Uani 1 1 d . . .
C2G C 0.8073(6) 0.2955(5) 0.0478(3) 0.0386(14) Uani 1 1 d . . .
H2G H 0.8624 0.3043 0.0644 0.046 Uiso 1 1 calc R . .
C3G C 0.8352(6) 0.2378(5) 0.0023(3) 0.0454(16) Uani 1 1 d . . .
H3G H 0.9089 0.2080 -0.0121 0.054 Uiso 1 1 calc R . .
C4G C 0.7548(7) 0.2241(6) -0.0219(3) 0.0516(19) Uani 1 1 d . . .
H4G H 0.7723 0.1882 -0.0540 0.062 Uiso 1 1 calc R . .
C5G C 0.6497(7) 0.2631(6) 0.0010(3) 0.0494(18) Uani 1 1 d . . .
H5G H 0.5965 0.2492 -0.0139 0.059 Uiso 1 1 calc R . .
C6G C 0.6197(6) 0.3226(5) 0.0457(3) 0.0402(15) Uani 1 1 d . . .
H6G H 0.5459 0.3512 0.0601 0.048 Uiso 1 1 calc R . .
C1H C 0.5254(5) 0.4514(4) 0.1506(2) 0.0300(12) Uani 1 1 d . . .
C2H C 0.5105(5) 0.4020(5) 0.2024(2) 0.0338(13) Uani 1 1 d . . .
H2H H 0.5729 0.3545 0.2250 0.041 Uiso 1 1 calc R . .
C3H C 0.4037(6) 0.4226(6) 0.2210(3) 0.0454(16) Uani 1 1 d . . .
H3H H 0.3941 0.3882 0.2562 0.054 Uiso 1 1 calc R . .
C4H C 0.3117(6) 0.4923(6) 0.1889(3) 0.0548(19) Uani 1 1 d . . .
H4H H 0.2392 0.5072 0.2023 0.066 Uiso 1 1 calc R . .
C5H C 0.3268(6) 0.5402(6) 0.1371(4) 0.057(2) Uani 1 1 d . . .
H5H H 0.2641 0.5864 0.1144 0.068 Uiso 1 1 calc R . .
C6H C 0.4319(6) 0.5218(5) 0.1176(3) 0.0451(16) Uani 1 1 d . . .
H6H H 0.4408 0.5564 0.0823 0.054 Uiso 1 1 calc R . .
C1I C 0.6399(5) 0.5563(5) 0.0848(3) 0.0336(13) Uani 1 1 d . . .
C2I C 0.6809(6) 0.5635(6) 0.0304(3) 0.0479(17) Uani 1 1 d . . .
H2I H 0.7188 0.5009 0.0122 0.058 Uiso 1 1 calc R . .
C3I C 0.6654(6) 0.6646(6) 0.0027(3) 0.058(2) Uani 1 1 d . . .
H3I H 0.6913 0.6700 -0.0345 0.069 Uiso 1 1 calc R . .
C4I C 0.6131(7) 0.7555(6) 0.0292(4) 0.063(2) Uani 1 1 d . . .
H4I H 0.6054 0.8227 0.0109 0.075 Uiso 1 1 calc R . .
C5I C 0.5721(7) 0.7483(5) 0.0825(3) 0.053(2) Uani 1 1 d . . .
H5I H 0.5352 0.8113 0.1004 0.064 Uiso 1 1 calc R . .
C6I C 0.5838(6) 0.6498(5) 0.1109(3) 0.0397(15) Uani 1 1 d . . .
H6I H 0.5540 0.6464 0.1473 0.048 Uiso 1 1 calc R . .
C1J C 0.6871(5) 0.5929(4) 0.2348(2) 0.0308(12) Uani 1 1 d . . .
C2J C 0.6004(5) 0.5730(5) 0.2584(3) 0.0369(14) Uani 1 1 d . . .
H2J H 0.6121 0.5008 0.2667 0.044 Uiso 1 1 calc R . .
C3J C 0.4986(6) 0.6566(6) 0.2697(3) 0.0521(18) Uani 1 1 d . . .
H3J H 0.4419 0.6417 0.2872 0.063 Uiso 1 1 calc R . .
C4J C 0.4784(6) 0.7625(6) 0.2556(3) 0.0554(19) Uani 1 1 d . . .
H4J H 0.4070 0.8198 0.2619 0.066 Uiso 1 1 calc R . .
C5J C 0.5616(6) 0.7850(5) 0.2325(3) 0.0478(17) Uani 1 1 d . . .
H5J H 0.5480 0.8576 0.2234 0.057 Uiso 1 1 calc R . .
C6J C 0.6670(5) 0.6997(5) 0.2224(3) 0.0381(14) Uani 1 1 d . . .
H6J H 0.7249 0.7150 0.2071 0.046 Uiso 1 1 calc R . .
C1K C 0.8913(5) 0.5372(4) 0.1682(2) 0.0290(12) Uani 1 1 d . . .
C2K C 0.8994(5) 0.5223(5) 0.1125(3) 0.0387(14) Uani 1 1 d . . .
H2K H 0.8697 0.4805 0.1006 0.046 Uiso 1 1 calc R . .
C3K C 0.9516(6) 0.5692(6) 0.0736(3) 0.0531(18) Uani 1 1 d . . .
H3K H 0.9544 0.5620 0.0352 0.064 Uiso 1 1 calc R . .
C4K C 0.9986(6) 0.6259(6) 0.0920(3) 0.0544(19) Uani 1 1 d . . .
H4K H 1.0370 0.6543 0.0662 0.065 Uiso 1 1 calc R . .
C5K C 0.9910(6) 0.6420(5) 0.1470(3) 0.0492(18) Uani 1 1 d . . .
H5K H 1.0233 0.6815 0.1590 0.059 Uiso 1 1 calc R . .
C6K C 0.9352(5) 0.5995(5) 0.1846(3) 0.0350(13) Uani 1 1 d . . .
H6K H 0.9268 0.6130 0.2221 0.042 Uiso 1 1 calc R . .
C1L C 0.9025(5) 0.4401(4) 0.2816(2) 0.0286(12) Uani 1 1 d . . .
C2L C 1.0189(6) 0.3929(5) 0.2780(3) 0.0393(15) Uani 1 1 d . . .
H2L H 1.0548 0.3867 0.2426 0.047 Uiso 1 1 calc R . .
C3L C 1.0816(6) 0.3551(6) 0.3262(3) 0.0497(18) Uani 1 1 d . . .
H3L H 1.1602 0.3236 0.3236 0.060 Uiso 1 1 calc R . .
C4L C 1.0305(7) 0.3630(6) 0.3779(3) 0.056(2) Uani 1 1 d . . .
H4L H 1.0741 0.3371 0.4106 0.068 Uiso 1 1 calc R . .
C5L C 0.9160(7) 0.4085(6) 0.3824(3) 0.0534(19) Uani 1 1 d . . .
H5L H 0.8812 0.4130 0.4180 0.064 Uiso 1 1 calc R . .
C6L C 0.8511(6) 0.4482(5) 0.3339(3) 0.0398(15) Uani 1 1 d . . .
H6L H 0.7725 0.4804 0.3368 0.048 Uiso 1 1 calc R . .
P5 P 0.69214(18) 0.46270(16) 0.62372(9) 0.0574(5) Uani 1 1 d . . .
F1 F 0.6315(4) 0.4004(4) 0.6030(2) 0.0869(17) Uani 1 1 d . . .
F2 F 0.8056(4) 0.3844(4) 0.5947(2) 0.0842(15) Uani 1 1 d . . .
F3 F 0.7500(4) 0.5235(4) 0.6456(2) 0.0800(15) Uani 1 1 d . . .
F4 F 0.5779(4) 0.5392(4) 0.6533(2) 0.0828(16) Uani 1 1 d . . .
F5 F 0.6550(6) 0.5430(5) 0.5683(2) 0.124(2) Uani 1 1 d . . .
F6 F 0.7255(4) 0.3794(4) 0.6803(2) 0.0715(13) Uani 1 1 d . . .
C1S C 0.9254(7) 0.9807(7) 0.0789(3) 0.063(2) Uani 1 1 d . . .
H1S1 H 0.9384 0.9074 0.0933 0.094 Uiso 1 1 calc R . .
H1S2 H 0.9522 0.9826 0.0403 0.094 Uiso 1 1 calc R . .
H1S3 H 0.8457 1.0306 0.0803 0.094 Uiso 1 1 calc R . .
O1S O 0.9826(5) 1.0118(5) 0.1117(3) 0.0800(19) Uani 1 1 d . . .
H1S H 0.9372 1.0667 0.1259 0.120 Uiso 1 1 calc R . .
C2S C 0.7816(10) 0.1935(9) 0.8093(5) 0.099(4) Uani 1 1 d . . .
H2S1 H 0.7722 0.1303 0.8246 0.149 Uiso 1 1 calc R . .
H2S2 H 0.7984 0.1921 0.7693 0.149 Uiso 1 1 calc R . .
H2S3 H 0.7130 0.2593 0.8149 0.149 Uiso 1 1 calc R . .
O2S O 0.8699(7) 0.1918(6) 0.8364(4) 0.108(2) Uani 1 1 d . . .
H2S H 0.9137 0.1282 0.8492 0.162 Uiso 1 1 calc R . .
C3S C 0.5377(10) 0.6920(7) 0.4595(4) 0.099(4) Uani 1 1 d . . .
H3S1 H 0.5941 0.6342 0.4852 0.119 Uiso 1 1 calc R . .
H3S2 H 0.4756 0.6749 0.4584 0.119 Uiso 1 1 calc R . .
Cl1A Cl 0.4878(2) 0.8144(2) 0.48603(11) 0.0913(8) Uani 1 1 d . . .
Cl1B Cl 0.5943(3) 0.6913(3) 0.39554(13) 0.1160(11) Uani 1 1 d . . .
C4S C 0.2010(11) 0.0556(9) 0.0600(6) 0.120(5) Uani 1 1 d . . .
H4S1 H 0.1528 0.0649 0.0936 0.144 Uiso 1 1 calc R . .
H4S2 H 0.2010 -0.0022 0.0420 0.144 Uiso 1 1 calc R . .
Cl2A Cl 0.3331(3) 0.0166(4) 0.0799(2) 0.190(2) Uani 1 1 d . . .
Cl2B Cl 0.1455(3) 0.1748(3) 0.01451(12) 0.0976(8) Uani 1 1 d . . .
O1W O 0.940(3) 0.511(3) 0.5094(14) 0.107(10) Uiso 0.25 1 d P . .
O2W O 0.847(3) 0.556(3) 0.5108(14) 0.112(10) Uiso 0.25 1 d P . .

loop_
_atom_site_aniso_label
_atom_site_aniso_U_11
_atom_site_aniso_U_22
_atom_site_aniso_U_33
_atom_site_aniso_U_23
_atom_site_aniso_U_13
_atom_site_aniso_U_12
Pt1 0.02360(11) 0.01607(10) 0.02415(11) -0.00065(7) -0.00279(8) -0.01032(8)
Pt2 0.02636(12) 0.01759(11) 0.02419(11) -0.00012(8) -0.00369(8) -0.01213(9)
S1 0.0281(7) 0.0211(6) 0.0296(7) 0.0016(5) -0.0058(5) -0.0144(6)
S2 0.0383(8) 0.0200(6) 0.0271(7) -0.0008(5) -0.0056(6) -0.0172(6)
P1 0.0293(7) 0.0200(7) 0.0261(7) -0.0003(5) -0.0040(6) -0.0120(6)
P2 0.0262(7) 0.0183(6) 0.0285(7) -0.0015(5) -0.0019(6) -0.0127(6)
P3 0.0283(7) 0.0227(7) 0.0276(7) 0.0007(5) -0.0044(6) -0.0129(6)
P4 0.0295(7) 0.0193(7) 0.0300(7) -0.0018(5) -0.0046(6) -0.0133(6)
C1 0.031(3) 0.028(3) 0.048(4) -0.005(3) 0.001(3) -0.014(3)
C2 0.035(3) 0.037(3) 0.038(3) -0.007(3) 0.005(3) -0.020(3)
C3 0.035(3) 0.053(4) 0.047(4) 0.005(3) -0.008(3) -0.025(3)
C4 0.037(4) 0.080(6) 0.074(5) -0.010(4) -0.003(4) -0.037(4)
C5 0.048(4) 0.061(5) 0.072(5) -0.009(4) 0.013(4) -0.041(4)
C6 0.053(4) 0.052(4) 0.049(4) 0.005(3) 0.012(3) -0.029(4)
C7 0.033(3) 0.046(4) 0.045(4) -0.001(3) -0.004(3) -0.021(3)
C1A 0.036(3) 0.022(3) 0.029(3) -0.003(2) -0.001(2) -0.015(2)
C2A 0.047(4) 0.031(3) 0.033(3) -0.003(2) -0.004(3) -0.017(3)
C3A 0.063(5) 0.041(4) 0.034(3) -0.012(3) 0.004(3) -0.025(4)
C4A 0.062(5) 0.037(4) 0.045(4) -0.018(3) 0.010(3) -0.023(3)
C5A 0.040(4) 0.020(3) 0.053(4) -0.004(3) 0.004(3) -0.009(3)
C6A 0.037(3) 0.022(3) 0.035(3) -0.004(2) 0.001(3) -0.011(2)
C1B 0.026(3) 0.026(3) 0.031(3) 0.006(2) -0.005(2) -0.015(2)
C2B 0.035(3) 0.029(3) 0.042(3) -0.001(3) -0.005(3) -0.013(3)
C3B 0.036(3) 0.031(3) 0.051(4) 0.004(3) 0.003(3) -0.013(3)
C4B 0.038(4) 0.045(4) 0.064(5) 0.015(4) -0.015(3) -0.019(3)
C5B 0.044(4) 0.057(5) 0.062(5) 0.001(4) -0.014(3) -0.034(4)
C6B 0.039(3) 0.035(3) 0.047(4) -0.005(3) -0.003(3) -0.022(3)
C1C 0.044(3) 0.027(3) 0.022(3) 0.000(2) -0.006(2) -0.018(3)
C2C 0.045(4) 0.030(3) 0.040(3) 0.006(3) -0.004(3) -0.017(3)
C3C 0.069(5) 0.033(4) 0.047(4) 0.011(3) -0.006(4) -0.028(4)
C4C 0.082(6) 0.048(4) 0.038(4) 0.005(3) 0.003(4) -0.043(4)
C5C 0.058(4) 0.051(4) 0.036(3) -0.002(3) 0.004(3) -0.033(4)
C6C 0.049(4) 0.031(3) 0.033(3) 0.003(2) -0.003(3) -0.020(3)
C1D 0.033(3) 0.021(3) 0.037(3) -0.006(2) -0.004(2) -0.014(2)
C2D 0.034(3) 0.027(3) 0.052(4) -0.008(3) -0.007(3) -0.015(3)
C3D 0.035(4) 0.029(3) 0.070(5) -0.015(3) -0.016(3) -0.002(3)
C4D 0.068(5) 0.021(3) 0.066(5) -0.004(3) -0.031(4) -0.011(3)
C5D 0.084(6) 0.027(3) 0.054(4) 0.004(3) -0.014(4) -0.028(4)
C6D 0.055(4) 0.023(3) 0.041(3) 0.000(3) -0.009(3) -0.019(3)
C1E 0.023(3) 0.027(3) 0.032(3) -0.003(2) -0.001(2) -0.015(2)
C2E 0.043(4) 0.025(3) 0.040(3) -0.005(2) -0.003(3) -0.016(3)
C3E 0.057(4) 0.049(4) 0.040(4) -0.017(3) -0.001(3) -0.027(4)
C4E 0.058(4) 0.063(5) 0.033(3) -0.008(3) -0.010(3) -0.037(4)
C5E 0.051(4) 0.054(4) 0.042(4) 0.004(3) -0.017(3) -0.022(4)
C6E 0.030(3) 0.033(3) 0.043(4) -0.003(3) -0.008(3) -0.014(3)
C1F 0.023(3) 0.033(3) 0.027(3) -0.003(2) 0.000(2) -0.013(2)
C2F 0.037(3) 0.041(4) 0.049(4) -0.010(3) 0.004(3) -0.022(3)
C3F 0.045(4) 0.075(6) 0.060(5) 0.006(4) 0.007(4) -0.039(4)
C4F 0.032(4) 0.066(5) 0.050(4) 0.005(4) 0.007(3) -0.009(4)
C5F 0.037(4) 0.035(4) 0.051(4) -0.004(3) 0.002(3) -0.004(3)
C6F 0.032(3) 0.027(3) 0.040(3) 0.001(2) -0.002(3) -0.010(3)
C1G 0.043(3) 0.027(3) 0.024(3) 0.005(2) -0.008(2) -0.019(3)
C2G 0.049(4) 0.032(3) 0.035(3) 0.000(3) -0.004(3) -0.020(3)
C3G 0.060(4) 0.037(4) 0.034(3) 0.000(3) 0.003(3) -0.020(3)
C4G 0.083(6) 0.037(4) 0.035(4) -0.005(3) -0.002(4) -0.028(4)
C5G 0.077(5) 0.046(4) 0.037(4) -0.002(3) -0.019(4) -0.037(4)
C6G 0.043(4) 0.041(4) 0.039(3) -0.003(3) -0.006(3) -0.021(3)
C1H 0.034(3) 0.026(3) 0.034(3) -0.004(2) -0.001(2) -0.018(3)
C2H 0.038(3) 0.028(3) 0.036(3) -0.005(2) -0.002(3) -0.016(3)
C3H 0.047(4) 0.047(4) 0.047(4) -0.009(3) 0.010(3) -0.028(3)
C4H 0.032(4) 0.042(4) 0.082(6) -0.002(4) 0.007(4) -0.014(3)
C5H 0.033(4) 0.044(4) 0.083(6) 0.008(4) -0.011(4) -0.013(3)
C6H 0.040(4) 0.034(3) 0.056(4) 0.009(3) -0.011(3) -0.015(3)
C1I 0.032(3) 0.026(3) 0.039(3) 0.005(2) -0.010(3) -0.012(3)
C2I 0.046(4) 0.039(4) 0.049(4) 0.010(3) -0.004(3) -0.017(3)
C3I 0.056(5) 0.054(5) 0.058(5) 0.026(4) -0.006(4) -0.031(4)
C4I 0.077(6) 0.041(4) 0.077(6) 0.028(4) -0.031(5) -0.038(4)
C5I 0.072(5) 0.025(3) 0.064(5) 0.005(3) -0.027(4) -0.023(4)
C6I 0.050(4) 0.032(3) 0.042(4) 0.002(3) -0.016(3) -0.023(3)
C1J 0.034(3) 0.021(3) 0.033(3) -0.005(2) -0.009(2) -0.008(2)
C2J 0.040(4) 0.035(3) 0.039(3) -0.004(3) 0.004(3) -0.021(3)
C3J 0.041(4) 0.056(5) 0.059(5) -0.012(4) 0.010(3) -0.022(4)
C4J 0.041(4) 0.049(4) 0.066(5) -0.020(4) 0.010(4) -0.010(3)
C5J 0.047(4) 0.031(3) 0.058(4) -0.015(3) -0.003(3) -0.009(3)
C6J 0.036(3) 0.028(3) 0.054(4) -0.009(3) 0.000(3) -0.017(3)
C1K 0.024(3) 0.027(3) 0.037(3) 0.000(2) -0.002(2) -0.014(2)
C2K 0.041(4) 0.043(4) 0.043(4) -0.007(3) 0.002(3) -0.027(3)
C3K 0.064(5) 0.061(5) 0.037(4) 0.001(3) 0.008(3) -0.035(4)
C4K 0.057(5) 0.045(4) 0.065(5) 0.003(4) 0.010(4) -0.031(4)
C5K 0.046(4) 0.030(3) 0.078(5) -0.001(3) -0.001(4) -0.026(3)
C6K 0.039(3) 0.023(3) 0.044(3) -0.004(2) -0.003(3) -0.016(3)
C1L 0.035(3) 0.019(3) 0.034(3) -0.001(2) -0.009(2) -0.014(2)
C2L 0.049(4) 0.031(3) 0.042(4) -0.007(3) -0.011(3) -0.020(3)
C3L 0.051(4) 0.040(4) 0.053(4) -0.002(3) -0.021(3) -0.016(3)
C4L 0.078(6) 0.047(4) 0.045(4) 0.007(3) -0.034(4) -0.029(4)
C5L 0.076(6) 0.054(5) 0.037(4) 0.006(3) -0.013(4) -0.038(4)
C6L 0.053(4) 0.035(3) 0.041(3) 0.000(3) -0.009(3) -0.028(3)
P5 0.0588(13) 0.0425(11) 0.0575(12) -0.0122(9) -0.0159(10) -0.0088(9)
F1 0.074(3) 0.086(4) 0.106(4) -0.046(3) -0.019(3) -0.029(3)
F2 0.077(4) 0.080(4) 0.083(4) -0.034(3) 0.011(3) -0.022(3)
F3 0.079(3) 0.059(3) 0.114(4) -0.029(3) -0.007(3) -0.036(3)
F4 0.057(3) 0.071(3) 0.103(4) -0.042(3) -0.014(3) -0.005(3)
F5 0.148(6) 0.098(5) 0.077(4) 0.028(3) -0.035(4) -0.025(4)
F6 0.063(3) 0.065(3) 0.073(3) 0.005(2) -0.015(2) -0.021(3)
C1S 0.073(6) 0.051(5) 0.064(5) -0.016(4) 0.003(4) -0.027(4)
O1S 0.049(3) 0.071(4) 0.112(5) -0.041(4) -0.005(3) -0.012(3)
C2S 0.104(9) 0.098(8) 0.093(8) -0.015(6) -0.027(7) -0.041(7)
O2S 0.096(6) 0.086(5) 0.131(7) -0.009(5) -0.026(5) -0.032(5)
C3S 0.133(10) 0.047(5) 0.081(7) 0.009(5) -0.001(7) -0.018(6)
Cl1A 0.1002(19) 0.0816(17) 0.0867(17) -0.0370(14) 0.0032(14) -0.0312(15)
Cl1B 0.148(3) 0.117(2) 0.101(2) -0.0539(19) 0.052(2) -0.075(2)
C4S 0.115(10) 0.055(7) 0.185(14) -0.010(8) 0.009(9) -0.038(7)
Cl2A 0.098(3) 0.145(4) 0.230(5) 0.051(4) -0.022(3) 0.005(3)
Cl2B 0.102(2) 0.108(2) 0.0829(17) -0.0059(16) -0.0104(15) -0.0500(18)

loop_
_atom_type_symbol
_atom_type_description
_atom_type_scat_dispersion_real
_atom_type_scat_dispersion_imag
_atom_type_scat_source
C C 0.0033 0.0016 'International Tables Vol C Tables 4.2.6.8 and 6.1.1.4'
H H 0.0000 0.0000 'International Tables Vol C Tables 4.2.6.8 and 6.1.1.4'
F F 0.0171 0.0103 'International Tables Vol C Tables 4.2.6.8 and 6.1.1.4'
P P 0.1023 0.0942 'International Tables Vol C Tables 4.2.6.8 and 6.1.1.4'
S S 0.1246 0.1234 'International Tables Vol C Tables 4.2.6.8 and 6.1.1.4'
Pt Pt -1.7033 8.3905 'International Tables Vol C Tables 4.2.6.8 and 6.1.1.4'
O O 0.0106 0.0060 'International Tables Vol C Tables 4.2.6.8 and 6.1.1.4'
Cl Cl 0.1484 0.1585 'International Tables Vol C Tables 4.2.6.8 and 6.1.1.4'

loop_
_geom_angle_atom_site_label_1
_geom_angle_atom_site_label_2
_geom_angle_atom_site_label_3
_geom_angle
_geom_angle_site_symmetry_1
_geom_angle_site_symmetry_3
_geom_angle_publ_flag
P2 Pt1 P1 98.71(5) . . ?
P2 Pt1 S2 92.30(5) . . ?
P1 Pt1 S2 168.81(5) . . ?
P2 Pt1 S1 172.61(5) . . ?
P1 Pt1 S1 87.69(5) . . ?
S2 Pt1 S1 81.45(5) . . ?
P3 Pt2 P4 102.43(5) . . ?
P3 Pt2 S2 84.11(5) . . ?
P4 Pt2 S2 172.53(5) . . ?
P3 Pt2 S1 164.89(5) . . ?
P4 Pt2 S1 91.92(5) . . ?
S2 Pt2 S1 81.29(5) . . ?
C1 S1 Pt2 105.0(2) . . ?
C1 S1 Pt1 100.13(19) . . ?
Pt2 S1 Pt1 89.96(4) . . ?
Pt1 S2 Pt2 91.66(5) . . ?
C1A P1 C1B 107.6(3) . . ?
C1A P1 C1C 100.8(3) . . ?
C1B P1 C1C 103.4(3) . . ?
C1A P1 Pt1 111.84(18) . . ?
C1B P1 Pt1 108.79(18) . . ?
C1C P1 Pt1 123.28(18) . . ?
C1F P2 C1D 110.2(3) . . ?
C1F P2 C1E 101.3(2) . . ?
C1D P2 C1E 103.3(2) . . ?
C1F P2 Pt1 115.00(19) . . ?
C1D P2 Pt1 109.53(18) . . ?
C1E P2 Pt1 116.66(17) . . ?
C1H P3 C1G 106.7(3) . . ?
C1H P3 C1I 102.8(3) . . ?
C1G P3 C1I 101.4(3) . . ?
C1H P3 Pt2 113.33(19) . . ?
C1G P3 Pt2 109.36(19) . . ?
C1I P3 Pt2 121.82(19) . . ?
C1J P4 C1K 106.0(3) . . ?
C1J P4 C1L 104.3(3) . . ?
C1K P4 C1L 102.7(3) . . ?
C1J P4 Pt2 112.70(19) . . ?
C1K P4 Pt2 117.04(19) . . ?
C1L P4 Pt2 112.85(17) . . ?
C2 C1 S1 112.1(4) . . ?
C3 C2 C7 119.1(6) . . ?
C3 C2 C1 121.2(6) . . ?
C7 C2 C1 119.8(6) . . ?
C2 C3 C4 120.0(6) . . ?
C5 C4 C3 120.5(7) . . ?
C6 C5 C4 119.7(6) . . ?
C5 C6 C7 120.0(7) . . ?
C2 C7 C6 120.6(6) . . ?
C6A C1A C2A 119.6(5) . . ?
C6A C1A P1 120.8(4) . . ?
C2A C1A P1 119.5(4) . . ?
C3A C2A C1A 119.6(6) . . ?
C2A C3A C4A 119.7(6) . . ?
C5A C4A C3A 120.1(6) . . ?
C4A C5A C6A 120.7(6) . . ?
C5A C6A C1A 120.2(6) . . ?
C6B C1B C2B 118.0(5) . . ?
C6B C1B P1 124.9(5) . . ?
C2B C1B P1 117.1(4) . . ?
C3B C2B C1B 121.3(6) . . ?
C2B C3B C4B 119.3(6) . . ?
C5B C4B C3B 120.1(6) . . ?
C4B C5B C6B 120.6(6) . . ?
C5B C6B C1B 120.6(6) . . ?
C2C C1C C6C 118.8(5) . . ?
C2C C1C P1 123.0(5) . . ?
C6C C1C P1 118.2(4) . . ?
C1C C2C C3C 120.1(6) . . ?
C2C C3C C4C 119.9(7) . . ?
C5C C4C C3C 120.0(6) . . ?
C4C C5C C6C 120.3(7) . . ?
C5C C6C C1C 120.9(6) . . ?
C2D C1D C6D 119.4(6) . . ?
C2D C1D P2 115.7(4) . . ?
C6D C1D P2 124.9(5) . . ?
C3D C2D C1D 119.5(6) . . ?
C4D C3D C2D 121.2(7) . . ?
C3D C4D C5D 119.3(6) . . ?
C4D C5D C6D 121.7(7) . . ?
C5D C6D C1D 118.8(7) . . ?
C6E C1E C2E 118.2(5) . . ?
C6E C1E P2 119.4(4) . . ?
C2E C1E P2 122.4(4) . . ?
C3E C2E C1E 120.8(6) . . ?
C4E C3E C2E 120.2(6) . . ?
C3E C4E C5E 119.8(6) . . ?
C6E C5E C4E 120.3(6) . . ?
C5E C6E C1E 120.6(6) . . ?
C6F C1F C2F 119.1(5) . . ?
C6F C1F P2 119.3(4) . . ?
C2F C1F P2 121.6(5) . . ?
C3F C2F C1F 120.0(6) . . ?
C4F C3F C2F 120.5(7) . . ?
C5F C4F C3F 119.9(7) . . ?
C4F C5F C6F 120.1(7) . . ?
C1F C6F C5F 120.3(6) . . ?
C2G C1G C6G 119.0(6) . . ?
C2G C1G P3 118.4(4) . . ?
C6G C1G P3 122.6(5) . . ?
C1G C2G C3G 120.6(6) . . ?
C4G C3G C2G 120.0(7) . . ?
C5G C4G C3G 119.4(6) . . ?
C4G C5G C6G 121.4(7) . . ?
C5G C6G C1G 119.5(7) . . ?
C2H C1H C6H 119.3(6) . . ?
C2H C1H P3 120.7(4) . . ?
C6H C1H P3 120.0(5) . . ?
C1H C2H C3H 119.9(6) . . ?
C4H C3H C2H 121.0(6) . . ?
C3H C4H C5H 119.0(7) . . ?
C4H C5H C6H 121.3(7) . . ?
C5H C6H C1H 119.5(6) . . ?
C2I C1I C6I 119.4(6) . . ?
C2I C1I P3 121.8(5) . . ?
C6I C1I P3 118.6(5) . . ?
C1I C2I C3I 119.5(7) . . ?
C4I C3I C2I 120.7(7) . . ?
C5I C4I C3I 119.6(6) . . ?
C4I C5I C6I 121.4(7) . . ?
C5I C6I C1I 119.3(6) . . ?
C6J C1J C2J 118.3(6) . . ?
C6J C1J P4 122.3(5) . . ?
C2J C1J P4 119.4(4) . . ?
C3J C2J C1J 120.8(6) . . ?
C2J C3J C4J 120.4(7) . . ?
C5J C4J C3J 120.3(7) . . ?
C4J C5J C6J 119.6(6) . . ?
C1J C6J C5J 120.5(6) . . ?
C2K C1K C6K 118.8(5) . . ?
C2K C1K P4 120.0(4) . . ?
C6K C1K P4 121.1(5) . . ?
C1K C2K C3K 120.1(6) . . ?
C4K C3K C2K 119.2(7) . . ?
C5K C4K C3K 121.5(6) . . ?
C4K C5K C6K 118.9(6) . . ?
C5K C6K C1K 121.4(6) . . ?
C6L C1L C2L 119.3(5) . . ?
C6L C1L P4 120.3(5) . . ?
C2L C1L P4 120.2(5) . . ?
C3L C2L C1L 120.0(7) . . ?
C4L C3L C2L 120.6(7) . . ?
C3L C4L C5L 120.3(6) . . ?
C4L C5L C6L 119.9(7) . . ?
C1L C6L C5L 120.0(7) . . ?
F5 P5 F3 92.6(4) . . ?
F5 P5 F2 90.8(4) . . ?
F3 P5 F2 91.2(3) . . ?
F5 P5 F4 90.0(4) . . ?
F3 P5 F4 89.6(3) . . ?
F2 P5 F4 178.8(4) . . ?
F5 P5 F6 177.4(4) . . ?
F3 P5 F6 89.8(3) . . ?
F2 P5 F6 90.4(3) . . ?
F4 P5 F6 88.8(3) . . ?
F5 P5 F1 88.6(4) . . ?
F3 P5 F1 178.4(3) . . ?
F2 P5 F1 89.9(3) . . ?
F4 P5 F1 89.3(3) . . ?
F6 P5 F1 89.1(3) . . ?
Cl1B C3S Cl1A 114.1(6) . . ?
Cl2A C4S Cl2B 113.3(7) . . ?
O2W O1W O1W 157(5) . 2_766 ?

loop_
_geom_bond_atom_site_label_1
_geom_bond_atom_site_label_2
_geom_bond_distance
_geom_bond_site_symmetry_2
_geom_bond_publ_flag
Pt1 P2 2.2671(13) . ?
Pt1 P1 2.3011(14) . ?
Pt1 S2 2.3209(13) . ?
Pt1 S1 2.3667(13) . ?
Pt2 P3 2.2933(14) . ?
Pt2 P4 2.3052(13) . ?
Pt2 S2 2.3363(13) . ?
Pt2 S1 2.3594(13) . ?
S1 C1 1.850(6) . ?
P1 C1A 1.816(6) . ?
P1 C1B 1.821(6) . ?
P1 C1C 1.834(6) . ?
P2 C1F 1.811(6) . ?
P2 C1D 1.822(6) . ?
P2 C1E 1.832(5) . ?
P3 C1H 1.814(6) . ?
P3 C1G 1.824(6) . ?
P3 C1I 1.835(6) . ?
P4 C1J 1.816(6) . ?
P4 C1K 1.818(6) . ?
P4 C1L 1.819(5) . ?
C1 C2 1.499(8) . ?
C2 C3 1.366(8) . ?
C2 C7 1.385(8) . ?
C3 C4 1.398(9) . ?
C4 C5 1.369(11) . ?
C5 C6 1.366(10) . ?
C6 C7 1.387(9) . ?
C1A C6A 1.390(7) . ?
C1A C2A 1.397(8) . ?
C2A C3A 1.392(9) . ?
C3A C4A 1.402(9) . ?
C4A C5A 1.363(9) . ?
C5A C6A 1.380(8) . ?
C1B C6B 1.380(8) . ?
C1B C2B 1.393(8) . ?
C2B C3B 1.369(8) . ?
C3B C4B 1.383(10) . ?
C4B C5B 1.359(10) . ?
C5B C6B 1.376(9) . ?
C1C C2C 1.387(8) . ?
C1C C6C 1.389(9) . ?
C2C C3C 1.389(8) . ?
C3C C4C 1.392(11) . ?
C4C C5C 1.364(10) . ?
C5C C6C 1.379(8) . ?
C1D C2D 1.388(8) . ?
C1D C6D 1.393(8) . ?
C2D C3D 1.387(8) . ?
C3D C4D 1.347(10) . ?
C4D C5D 1.372(11) . ?
C5D C6D 1.377(9) . ?
C1E C6E 1.381(8) . ?
C1E C2E 1.390(8) . ?
C2E C3E 1.367(9) . ?
C3E C4E 1.367(10) . ?
C4E C5E 1.374(10) . ?
C5E C6E 1.370(9) . ?
C1F C6F 1.384(8) . ?
C1F C2F 1.385(8) . ?
C2F C3F 1.384(9) . ?
C3F C4F 1.374(11) . ?
C4F C5F 1.368(10) . ?
C5F C6F 1.389(9) . ?
C1G C2G 1.380(9) . ?
C1G C6G 1.390(8) . ?
C2G C3G 1.385(9) . ?
C3G C4G 1.379(10) . ?
C4G C5G 1.361(11) . ?
C5G C6G 1.381(9) . ?
C1H C2H 1.379(8) . ?
C1H C6H 1.396(8) . ?
C2H C3H 1.383(9) . ?
C3H C4H 1.370(10) . ?
C4H C5H 1.373(10) . ?
C5H C6H 1.375(10) . ?
C1I C2I 1.388(9) . ?
C1I C6I 1.389(9) . ?
C2I C3I 1.399(9) . ?
C3I C4I 1.364(12) . ?
C4I C5I 1.363(11) . ?
C5I C6I 1.389(8) . ?
C1J C6J 1.380(8) . ?
C1J C2J 1.391(8) . ?
C2J C3J 1.362(9) . ?
C3J C4J 1.372(10) . ?
C4J C5J 1.362(10) . ?
C5J C6J 1.395(9) . ?
C1K C2K 1.377(8) . ?
C1K C6K 1.383(8) . ?
C2K C3K 1.399(9) . ?
C3K C4K 1.368(10) . ?
C4K C5K 1.365(10) . ?
C5K C6K 1.377(9) . ?
C1L C6L 1.381(8) . ?
C1L C2L 1.391(9) . ?
C2L C3L 1.377(9) . ?
C3L C4L 1.367(11) . ?
C4L C5L 1.369(11) . ?
C5L C6L 1.397(9) . ?
P5 F5 1.554(6) . ?
P5 F3 1.570(5) . ?
P5 F2 1.587(5) . ?
P5 F4 1.592(5) . ?
P5 F6 1.594(5) . ?
P5 F1 1.604(5) . ?
C1S O1S 1.394(9) . ?
C2S O2S 1.398(11) . ?
C3S Cl1B 1.661(10) . ?
C3S Cl1A 1.731(10) . ?
C4S Cl2A 1.690(13) . ?
C4S Cl2B 1.717(12) . ?
O1W O2W 1.10(4) . ?
O1W O1W 1.55(6) 2_766 ?
